data_4312481
loop_
_publ_author_name
'Xian-He Bu'
'Ya-Bo Xie'
'Jian-Rong Li'
'Ruo-Hua Zhang'

_publ_section_title
;
 Adjusting the Frameworks of Silver(I) Complexes with New Pyridyl
 Thioethers by Varying the Chain Lengths of Ligand Spacers, Solvents, and
 Counteranions
;
_journal_name_full 'Inorganic Chemistry'
_journal_page_first 7422
_journal_page_last 7430
_journal_paper_doi 10.1021/ic034454j
_journal_volume 42
_journal_year 2003
_chemical_formula_sum 'C13 H14 Ag Cl N2 O4 S2'
_chemical_formula_weight 469.70
_chemical_name_systematic
; 
 ? 
;
_space_group_IT_number 2
_symmetry_cell_setting triclinic
_symmetry_space_group_name_Hall '-P 1'
_symmetry_space_group_name_H-M 'P -1'
_atom_sites_solution_hydrogens geom
_atom_sites_solution_primary direct
_atom_sites_solution_secondary difmap
_audit_creation_method SHELXL-97
_cell_angle_alpha 78.802(6)
_cell_angle_beta 83.426(7)
_cell_angle_gamma 81.531(6)
_cell_formula_units_Z 2
_cell_length_a 8.166(3)
_cell_length_b 9.026(4)
_cell_length_c 11.548(4)
_cell_measurement_reflns_used 846
_cell_measurement_temperature 293(2)
_cell_measurement_theta_max 26.40
_cell_measurement_theta_min 3.98
_cell_volume 822.6(6)
_computing_cell_refinement 'Bruker SMART'
_computing_data_collection 'Bruker SMART'
_computing_data_reduction 'Bruker SAINT'
_computing_molecular_graphics 'Bruker SHELXTL'
_computing_publication_material 'Bruker SHELXTL'
_computing_structure_refinement 'SHELXL-97 (Sheldrick, 1997)'
_computing_structure_solution 'SHELXS-97 (Sheldrick, 1990)'
_diffrn_ambient_temperature 293(2)
_diffrn_measured_fraction_theta_full 0.461
_diffrn_measured_fraction_theta_max 0.461
_diffrn_measurement_device_type 'CCD area detector'
_diffrn_measurement_method 'phi and omega scans'
_diffrn_radiation_monochromator graphite
_diffrn_radiation_source 'fine-focus sealed tube'
_diffrn_radiation_type MoK\a
_diffrn_radiation_wavelength 0.71073
_diffrn_reflns_av_R_equivalents 0.0551
_diffrn_reflns_av_sigmaI/netI 0.1065
_diffrn_reflns_limit_h_max 9
_diffrn_reflns_limit_h_min -6
_diffrn_reflns_limit_k_max 10
_diffrn_reflns_limit_k_min -10
_diffrn_reflns_limit_l_max 12
_diffrn_reflns_limit_l_min -13
_diffrn_reflns_number 1466
_diffrn_reflns_theta_full 25.02
_diffrn_reflns_theta_max 25.02
_diffrn_reflns_theta_min 2.32
_exptl_absorpt_coefficient_mu 1.660
_exptl_absorpt_correction_T_max 0.8515
_exptl_absorpt_correction_T_min 0.6816
_exptl_absorpt_correction_type multi-scan
_exptl_absorpt_process_details SADABS
_exptl_crystal_density_diffrn 1.896
_exptl_crystal_density_meas 0
_exptl_crystal_density_method 'not measured'
_exptl_crystal_F_000 468
_exptl_crystal_size_max 0.25
_exptl_crystal_size_mid 0.20
_exptl_crystal_size_min 0.10
_refine_diff_density_max 0.533
_refine_diff_density_min -0.413
_refine_diff_density_rms 0.094
_refine_ls_extinction_method none
_refine_ls_goodness_of_fit_ref 0.973
_refine_ls_hydrogen_treatment mixed
_refine_ls_matrix_type full
_refine_ls_number_parameters 208
_refine_ls_number_reflns 1341
_refine_ls_number_restraints 0
_refine_ls_restrained_S_all 0.973
_refine_ls_R_factor_all 0.0886
_refine_ls_R_factor_gt 0.0622
_refine_ls_shift/su_max 0.024
_refine_ls_shift/su_mean 0.003
_refine_ls_structure_factor_coef Fsqd
_refine_ls_weighting_details 'calc w=1/[\s^2^(Fo^2^)+(0.0500P)^2^+0.0000P] where P=(Fo^2^+2Fc^2^)/3'
_refine_ls_weighting_scheme calc
_refine_ls_wR_factor_gt 0.1323
_refine_ls_wR_factor_ref 0.1397
_reflns_number_gt 840
_reflns_number_total 1341
_reflns_threshold_expression >2sigma(I)
_cod_data_source_file ic034454jsi20030429_112947.cif
_cod_data_source_block 020724b
_cod_depositor_comments
;
The following automatic conversions were performed:

'_symmetry_cell_setting' value 'Triclinic' changed to 'triclinic'
according to the built-in table from CIF Core dictionary named
'cif_core.dic' version 2.4.1 from
2010-06-29.

'_exptl_absorpt_correction_type' value 'MULTI-SCAN'
changed to 'multi-scan' according to the built-in table from CIF Core
dictionary named 'cif_core.dic' version 2.4.1 from 2010-06-29.

Automatic conversion script
Id: cif_fix_values 1646 2011-03-28 12:23:43Z adriana 
;
_cod_database_code 4312481

loop_
_symmetry_equiv_pos_as_xyz
'x, y, z'
'-x, -y, -z'

loop_
_atom_site_label
_atom_site_type_symbol
_atom_site_fract_x
_atom_site_fract_y
_atom_site_fract_z
_atom_site_U_iso_or_equiv
_atom_site_adp_type
_atom_site_occupancy
_atom_site_symmetry_multiplicity
_atom_site_calc_flag
_atom_site_refinement_flags
_atom_site_disorder_assembly
_atom_site_disorder_group
Ag1 Ag 0.59793(11) 0.41132(11) 0.67100(8) 0.0496(4) Uani 1 1 d . . .
S1 S 0.4425(4) 0.7342(4) 0.7247(3) 0.0551(9) Uani 1 1 d . . .
S2 S 0.3278(4) 1.3297(4) 0.5530(2) 0.0461(7) Uani 1 1 d . . .
N1 N 0.4358(12) 0.4540(11) 0.8282(8) 0.041(2) Uani 1 1 d . . .
N2 N 0.2179(11) 1.6126(11) 0.4830(8) 0.038(2) Uani 1 1 d . . .
C1 C 0.3917(15) 0.3429(14) 0.9134(10) 0.049(3) Uani 1 1 d . . .
H1 H 0.4412 0.2441 0.9098 0.059 Uiso 1 1 calc R . .
C2 C 0.2761(19) 0.3653(17) 1.0077(11) 0.059(4) Uani 1 1 d . . .
H2 H 0.2426 0.2832 1.0628 0.071 Uiso 1 1 calc R . .
C3 C 0.2125(19) 0.5112(15) 1.0175(12) 0.059(4) Uani 1 1 d . . .
H3 H 0.1351 0.5298 1.0803 0.071 Uiso 1 1 calc R . .
C4 C 0.2629(14) 0.6308(14) 0.9346(9) 0.046(3) Uani 1 1 d . . .
H4 H 0.2255 0.7311 0.9424 0.055 Uiso 1 1 calc R . .
C5 C 0.3705(13) 0.5969(14) 0.8399(10) 0.041(2) Uani 1 1 d . . .
C6 C 0.3235(16) 0.9089(15) 0.7534(10) 0.050(3) Uani 1 1 d . . .
H6A H 0.2062 0.8974 0.7656 0.060 Uiso 1 1 calc R . .
H6B H 0.3561 0.9344 0.8245 0.060 Uiso 1 1 calc R . .
C7 C 0.3535(16) 1.0331(15) 0.6500(10) 0.048(3) Uani 1 1 d . . .
H7A H 0.4714 1.0424 0.6369 0.058 Uiso 1 1 calc R . .
H7B H 0.3194 1.0076 0.5793 0.058 Uiso 1 1 calc R . .
C8 C 0.2598(15) 1.1802(14) 0.6711(11) 0.045(3) Uani 1 1 d . . .
H8A H 0.2809 1.1996 0.7474 0.054 Uiso 1 1 calc R . .
H8B H 0.1415 1.1774 0.6712 0.054 Uiso 1 1 calc R . .
C9 C 0.1934(12) 1.4980(13) 0.5703(9) 0.035(2) Uani 1 1 d . . .
C10 C 0.0752(15) 1.5125(14) 0.6653(10) 0.045(3) Uani 1 1 d . . .
H10 H 0.0584 1.4292 0.7249 0.054 Uiso 1 1 calc R . .
C11 C -0.0160(17) 1.6513(17) 0.6698(11) 0.057(3) Uani 1 1 d . . .
H11 H -0.0976 1.6632 0.7317 0.069 Uiso 1 1 calc R . .
C12 C 0.0143(16) 1.7735(15) 0.5815(11) 0.054(3) Uani 1 1 d . . .
H12 H -0.0424 1.8702 0.5842 0.065 Uiso 1 1 calc R . .
C13 C 0.1316(16) 1.7478(14) 0.4885(10) 0.048(3) Uani 1 1 d . . .
H13 H 0.1506 1.8289 0.4274 0.058 Uiso 1 1 calc R . .
Cl1 Cl 0.2073(4) 0.9293(4) 0.1610(3) 0.0487(7) Uani 1 1 d . . .
O1 O 0.1392(17) 0.7892(14) 0.1777(12) 0.090(4) Uani 1 1 d . . .
O2 O 0.1000(16) 1.0434(15) 0.2016(13) 0.100(4) Uani 1 1 d . . .
O3 O 0.345(2) 0.895(2) 0.2315(12) 0.106(4) Uani 1 1 d . . .
O4 O 0.271(2) 0.9726(16) 0.0446(9) 0.094(4) Uani 1 1 d . . .

loop_
_atom_site_aniso_label
_atom_site_aniso_U_11
_atom_site_aniso_U_22
_atom_site_aniso_U_33
_atom_site_aniso_U_23
_atom_site_aniso_U_13
_atom_site_aniso_U_12
Ag1 0.0471(6) 0.0435(5) 0.0462(5) 0.0004(4) 0.0173(4) 0.0046(4)
S1 0.060(2) 0.0419(17) 0.0498(16) 0.0009(14) 0.0226(15) 0.0032(15)
S2 0.0400(15) 0.0437(17) 0.0453(15) 0.0009(13) 0.0124(12) 0.0006(13)
N1 0.034(5) 0.039(5) 0.046(5) -0.007(5) 0.003(4) 0.007(4)
N2 0.034(5) 0.040(5) 0.039(4) -0.008(4) 0.003(4) -0.005(4)
C1 0.048(7) 0.034(6) 0.057(7) -0.003(6) -0.002(6) 0.018(6)
C2 0.070(9) 0.053(8) 0.042(7) 0.007(6) 0.022(6) -0.011(7)
C3 0.074(9) 0.038(7) 0.054(7) -0.001(6) 0.024(7) -0.006(7)
C4 0.052(7) 0.039(6) 0.038(6) -0.004(5) 0.012(5) 0.005(5)
C5 0.030(6) 0.042(7) 0.044(6) -0.003(5) -0.001(5) 0.008(5)
C6 0.050(7) 0.046(7) 0.046(6) 0.001(5) 0.009(5) -0.006(6)
C7 0.053(7) 0.046(7) 0.042(6) -0.008(5) -0.001(5) 0.007(6)
C8 0.044(6) 0.034(6) 0.051(6) 0.000(5) 0.002(5) -0.001(5)
C9 0.034(6) 0.040(6) 0.032(5) -0.006(5) 0.004(4) -0.013(5)
C10 0.050(7) 0.037(6) 0.037(5) 0.006(5) 0.014(5) -0.001(5)
C11 0.057(8) 0.064(9) 0.045(6) -0.010(6) 0.015(6) 0.000(7)
C12 0.052(7) 0.045(7) 0.053(6) -0.003(6) 0.000(6) 0.023(6)
C13 0.064(8) 0.036(6) 0.037(6) 0.004(5) -0.001(5) -0.001(6)
Cl1 0.0466(16) 0.0444(16) 0.0462(14) -0.0032(13) 0.0137(12) 0.0031(13)
O1 0.105(9) 0.060(7) 0.107(8) -0.018(7) 0.021(7) -0.033(7)
O2 0.092(9) 0.071(8) 0.132(11) -0.041(8) 0.024(8) 0.012(7)
O3 0.119(11) 0.106(12) 0.098(9) -0.010(9) -0.034(8) -0.020(10)
O4 0.137(11) 0.086(9) 0.044(5) -0.003(6) 0.028(6) -0.008(9)

loop_
_atom_type_symbol
_atom_type_description
_atom_type_scat_dispersion_real
_atom_type_scat_dispersion_imag
_atom_type_scat_source
C C 0.0033 0.0016 'International Tables Vol C Tables 4.2.6.8 and 6.1.1.4'
H H 0.0000 0.0000 'International Tables Vol C Tables 4.2.6.8 and 6.1.1.4'
N N 0.0061 0.0033 'International Tables Vol C Tables 4.2.6.8 and 6.1.1.4'
O O 0.0106 0.0060 'International Tables Vol C Tables 4.2.6.8 and 6.1.1.4'
Cl Cl 0.1484 0.1585 'International Tables Vol C Tables 4.2.6.8 and 6.1.1.4'
S S 0.1246 0.1234 'International Tables Vol C Tables 4.2.6.8 and 6.1.1.4'
Ag Ag -0.8971 1.1015 'International Tables Vol C Tables 4.2.6.8 and 6.1.1.4'

loop_
_geom_angle_atom_site_label_1
_geom_angle_atom_site_label_2
_geom_angle_atom_site_label_3
_geom_angle
_geom_angle_site_symmetry_1
_geom_angle_site_symmetry_3
_geom_angle_publ_flag
N1 Ag1 N2 172.9(3) . 2_676 ?
N1 Ag1 S2 93.8(3) . 1_545 ?
N2 Ag1 S2 92.6(2) 2_676 1_545 ?
C5 S1 C6 103.7(5) . . ?
C9 S2 C8 106.4(5) . . ?
C9 S2 Ag1 93.8(3) . 1_565 ?
C8 S2 Ag1 98.1(4) . 1_565 ?
C1 N1 C5 116.8(10) . . ?
C1 N1 Ag1 122.5(8) . . ?
C5 N1 Ag1 120.6(9) . . ?
C9 N2 C13 118.8(9) . . ?
C9 N2 Ag1 122.4(7) . 2_676 ?
C13 N2 Ag1 118.7(8) . 2_676 ?
N1 C1 C2 123.7(11) . . ?
N1 C1 H1 118.1 . . ?
C2 C1 H1 118.1 . . ?
C3 C2 C1 118.0(13) . . ?
C3 C2 H2 121.0 . . ?
C1 C2 H2 121.0 . . ?
C2 C3 C4 120.0(12) . . ?
C2 C3 H3 120.0 . . ?
C4 C3 H3 120.0 . . ?
C3 C4 C5 117.7(11) . . ?
C3 C4 H4 121.1 . . ?
C5 C4 H4 121.1 . . ?
N1 C5 C4 123.4(12) . . ?
N1 C5 S1 112.8(8) . . ?
C4 C5 S1 123.8(9) . . ?
C7 C6 S1 109.1(8) . . ?
C7 C6 H6A 109.9 . . ?
S1 C6 H6A 109.9 . . ?
C7 C6 H6B 109.9 . . ?
S1 C6 H6B 109.9 . . ?
H6A C6 H6B 108.3 . . ?
C8 C7 C6 110.8(10) . . ?
C8 C7 H7A 109.5 . . ?
C6 C7 H7A 109.5 . . ?
C8 C7 H7B 109.5 . . ?
C6 C7 H7B 109.5 . . ?
H7A C7 H7B 108.1 . . ?
C7 C8 S2 108.1(8) . . ?
C7 C8 H8A 110.1 . . ?
S2 C8 H8A 110.1 . . ?
C7 C8 H8B 110.1 . . ?
S2 C8 H8B 110.1 . . ?
H8A C8 H8B 108.4 . . ?
N2 C9 C10 122.2(10) . . ?
N2 C9 S2 112.7(7) . . ?
C10 C9 S2 125.0(9) . . ?
C11 C10 C9 118.9(12) . . ?
C11 C10 H10 120.6 . . ?
C9 C10 H10 120.5 . . ?
C10 C11 C12 119.2(10) . . ?
C10 C11 H11 120.4 . . ?
C12 C11 H11 120.4 . . ?
C11 C12 C13 118.0(11) . . ?
C11 C12 H12 121.0 . . ?
C13 C12 H12 121.0 . . ?
N2 C13 C12 122.8(12) . . ?
N2 C13 H13 118.6 . . ?
C12 C13 H13 118.6 . . ?
O2 Cl1 O4 112.4(9) . . ?
O2 Cl1 O1 113.3(8) . . ?
O4 Cl1 O1 111.6(8) . . ?
O2 Cl1 O3 107.9(9) . . ?
O4 Cl1 O3 106.9(9) . . ?
O1 Cl1 O3 104.1(9) . . ?

loop_
_geom_bond_atom_site_label_1
_geom_bond_atom_site_label_2
_geom_bond_distance
_geom_bond_site_symmetry_2
_geom_bond_publ_flag
Ag1 N1 2.184(9) . ?
Ag1 N2 2.216(8) 2_676 ?
Ag1 S2 2.970(3) 1_545 ?
S1 C5 1.745(13) . ?
S1 C6 1.794(13) . ?
S2 C9 1.769(11) . ?
S2 C8 1.823(12) . ?
S2 Ag1 2.970(3) 1_565 ?
N1 C1 1.321(16) . ?
N1 C5 1.347(16) . ?
N2 C9 1.317(14) . ?
N2 C13 1.326(16) . ?
N2 Ag1 2.216(8) 2_676 ?
C1 C2 1.382(18) . ?
C1 H1 0.9300 . ?
C2 C3 1.36(2) . ?
C2 H2 0.9300 . ?
C3 C4 1.375(18) . ?
C3 H3 0.9300 . ?
C4 C5 1.376(15) . ?
C4 H4 0.9300 . ?
C6 C7 1.496(18) . ?
C6 H6A 0.9700 . ?
C6 H6B 0.9700 . ?
C7 C8 1.480(17) . ?
C7 H7A 0.9700 . ?
C7 H7B 0.9700 . ?
C8 H8A 0.9700 . ?
C8 H8B 0.9700 . ?
C9 C10 1.389(14) . ?
C10 C11 1.367(19) . ?
C10 H10 0.9300 . ?
C11 C12 1.380(19) . ?
C11 H11 0.9300 . ?
C12 C13 1.385(17) . ?
C12 H12 0.9300 . ?
C13 H13 0.9300 . ?
Cl1 O2 1.369(11) . ?
Cl1 O4 1.386(11) . ?
Cl1 O1 1.426(12) . ?
Cl1 O3 1.427(14) . ?

loop_
_geom_torsion_atom_site_label_1
_geom_torsion_atom_site_label_2
_geom_torsion_atom_site_label_3
_geom_torsion_atom_site_label_4
_geom_torsion
_geom_torsion_site_symmetry_1
_geom_torsion_site_symmetry_2
_geom_torsion_site_symmetry_3
_geom_torsion_site_symmetry_4
_geom_torsion_publ_flag
N2 Ag1 N1 C1 -126(3) 2_676 . . . ?
S2 Ag1 N1 C1 79.0(9) 1_545 . . . ?
N2 Ag1 N1 C5 57(3) 2_676 . . . ?
S2 Ag1 N1 C5 -98.3(8) 1_545 . . . ?
C5 N1 C1 C2 4.3(18) . . . . ?
Ag1 N1 C1 C2 -173.1(10) . . . . ?
N1 C1 C2 C3 -5(2) . . . . ?
C1 C2 C3 C4 0(2) . . . . ?
C2 C3 C4 C5 4(2) . . . . ?
C1 N1 C5 C4 0.2(16) . . . . ?
Ag1 N1 C5 C4 177.6(8) . . . . ?
C1 N1 C5 S1 178.1(9) . . . . ?
Ag1 N1 C5 S1 -4.5(11) . . . . ?
C3 C4 C5 N1 -4.0(17) . . . . ?
C3 C4 C5 S1 178.2(11) . . . . ?
C6 S1 C5 N1 174.6(9) . . . . ?
C6 S1 C5 C4 -7.4(11) . . . . ?
C5 S1 C6 C7 -171.0(9) . . . . ?
S1 C6 C7 C8 -178.9(9) . . . . ?
C6 C7 C8 S2 171.2(9) . . . . ?
C9 S2 C8 C7 172.1(8) . . . . ?
Ag1 S2 C8 C7 -91.5(8) 1_565 . . . ?
C13 N2 C9 C10 2.8(15) . . . . ?
Ag1 N2 C9 C10 -178.5(8) 2_676 . . . ?
C13 N2 C9 S2 -176.3(8) . . . . ?
Ag1 N2 C9 S2 2.5(10) 2_676 . . . ?
C8 S2 C9 N2 -173.5(8) . . . . ?
Ag1 S2 C9 N2 86.9(7) 1_565 . . . ?
C8 S2 C9 C10 7.5(11) . . . . ?
Ag1 S2 C9 C10 -92.1(9) 1_565 . . . ?
N2 C9 C10 C11 -1.6(17) . . . . ?
S2 C9 C10 C11 177.4(10) . . . . ?
C9 C10 C11 C12 -1.4(19) . . . . ?
C10 C11 C12 C13 3(2) . . . . ?
C9 N2 C13 C12 -1.1(17) . . . . ?
Ag1 N2 C13 C12 -179.8(10) 2_676 . . . ?
C11 C12 C13 N2 -1.8(19) . . . . ?
